data_7712117
loop_
_publ_author_name
'Wang, Xuejiao'
'Feng, Xiaowen'
'Molokeev, Maxim S.'
'Zheng, Huiling'
'Wang, Qiushi'
'Xu, Chunyan'
'Li, Ji-Guang'

_publ_section_title
;
 Modulation of Bi<sup>3+</sup> luminescence from broadband green to
 broadband deep red in Lu<sub>2</sub>WO<sub>6</sub> by Gd<sup>3+</sup>
 doping and its applications in high color rendering index white LED and
 near-infrared LED.
;
_journal_issue 9
_journal_name_full 'Dalton transactions (Cambridge, England : 2003)'
_journal_page_first 2619
_journal_page_last 2630
_journal_paper_doi 10.1039/d2dt03751c
_journal_volume 52
_journal_year 2023
_chemical_formula_moiety
;
Gd0.36 Lu7.64 O24 W4
;
_chemical_formula_sum 'Gd0.36 Lu7.64 O24 W4'
_chemical_formula_weight 2512.74
_chemical_name_mineral
;
;
_space_group_IT_number 13
_space_group_name_Hall '-P 2yc'
_space_group_name_H-M_alt 'P 1 2/c 1'
_symmetry_cell_setting monoclinic
_symmetry_space_group_name_Hall '-P 2yc'
_symmetry_space_group_name_H-M 'P 1 2/c 1'
_audit_update_record
;
2022-10-17 deposited with the CCDC.	2023-01-13 downloaded from the CCDC.
;
_cell_angle_alpha 90
_cell_angle_beta 104.6241(8)
_cell_angle_gamma 90
_cell_formula_units_Z 1
_cell_length_a 7.53287(10)
_cell_length_b 5.27787(8)
_cell_length_c 11.24076(15)
_cell_measurement_reflns_used 104
_cell_measurement_temperature 300
_cell_measurement_theta_max 45
_cell_measurement_theta_min 2.5
_cell_volume 432.426(11)
_diffrn_ambient_temperature 300
_diffrn_measurement_device_type
;
D8 ADVANCE Bruker
;
_diffrn_radiation_monochromator none
_diffrn_radiation_probe x-ray
_diffrn_radiation_type
;
 Cu K\a~1~~2~
;
_exptl_absorpt_coefficient_mu 137.387
_exptl_crystal_density_diffrn 9.6326(2)
_pd_char_colour
;
colourless
;
_pd_meas_2theta_range_inc 0.02
_pd_meas_2theta_range_max 90
_pd_meas_2theta_range_min 5
_pd_meas_scan_method step
_pd_proc_ls_pref_orient_corr
;
Anisotropic model of PO. Spherical harmonics 2 ordrer.
 Jarvinen (1993). Application of symmetrized harmonics expansion to correction
of the preferred orientation effect. - J. Appl. Cryst. 26 p525-531.
;
_pd_proc_ls_profile_function PearsonVII
_pd_proc_ls_prof_R_factor 4.51
_pd_proc_ls_prof_wR_expected 1.42
_pd_proc_ls_prof_wR_factor 5.92
_pd_proc_number_of_points 4250
_pd_spec_mount_mode reflection
_refine_ls_goodness_of_fit_all 4.17
_refine_ls_R_I_factor 1.09
_refine_ls_shift/su_max 0.01000
_cod_data_source_file d2dt03751c2.cif
_cod_data_source_block a_CCDC6
_cod_depositor_comments 'Adding full bibliography for 7712111--7712117.cif.'
_cod_original_cell_volume 432.426(10)
_cod_original_sg_symbol_Hall
;
-P 2yc
;
_cod_original_sg_symbol_H-M P12/c1
_cod_original_formula_sum
;
Gd0.36 Lu7.64 O24 W4
;
_cod_database_code 7712117

loop_
_symmetry_equiv_pos_as_xyz
'x, y, z '
'-x, y, -z+1/2 '
'x, -y, z+1/2 '
'-x, -y, -z '

loop_
_atom_site_label
_atom_site_type_symbol
_atom_site_fract_x
_atom_site_fract_y
_atom_site_fract_z
_atom_site_occupancy
_atom_site_B_iso_or_equiv
Lu1 Lu 0 0.7375(6) 0.25 0.98(7) 0.77(17)
Gd1 Gd 0 0.7375(6) 0.25 0.02(7) 0.77(17)
Lu2 Lu 0.5 0.6844(6) 0.25 1.00(5) 1.1(2)
Lu3 Lu 0.2009(3) 0.1876(4) 0.07863(17) 0.92(6) 0.63(16)
Gd3 Gd 0.2009(3) 0.1876(4) 0.07863(17) 0.08(6) 0.63(16)
W1 W 0.2796(2) 0.2548(4) 0.38722(16) 1 1.00(16)
O1 O 0.353(3) 0.130(4) 0.548(2) 1 1.6(3)
O2 O 0.508(3) 0.370(4) 0.382(2) 1 1.6(3)
O3 O 0.155(4) 0.521(5) 0.446(3) 1 1.6(3)
O4 O 0.269(4) -0.009(4) 0.264(2) 1 1.6(3)
O5 O 0.075(3) 0.038(5) 0.403(2) 1 1.6(3)
O6 O 0.199(4) 0.462(4) 0.226(2) 1 1.6(3)

loop_
_diffrn_radiation_wavelength
_diffrn_radiation_wavelength_wt
1.5406 1.0000
1.5443 0.5000

loop_
_geom_angle_atom_site_label_1
_geom_angle_atom_site_label_2
_geom_angle_atom_site_label_3
_geom_angle
_geom_angle_site_symmetry_1
_geom_angle_site_symmetry_3
O1 W1 O1 63.36(56) . 4_656
O1 W1 O2 95.53(44) . .
O1 W1 O2 59.39(68) . 4_666
O1 W1 O3 88.61(57) . .
O1 W1 O4 112.55(61) . .
O1 W1 O5 75.80(50) . .
O2 Lu2 O1 147.6(15) . 3_564
O2 Lu2 O1 75.57(44) . 4_666
O2 Lu2 O2 83.06(41) . 2_655
O2 Lu2 O4 110.91(51) . 1_565
O2 Lu2 O4 130.40(90) . 2_665
O2 Lu2 O6 65.94(55) . .
O2 Lu2 O6 72.92(45) . 2_655
O2 W1 O1 95.53(44) . .
O2 W1 O1 58.73(59) . 4_656
O2 W1 O2 63.86(56) . 4_666
O2 W1 O3 108.36(57) . .
O2 W1 O4 94.82(49) . .
O2 W1 O6 82.38(49) . .
O3 Lu1 O3 125.4(11) . 2_555
O3 Lu1 O4 89.90(37) . 1_565
O3 Lu1 O4 120.82(79) . 2_565
O3 Lu1 O5 71.57(60) . 1_565
O3 Lu1 O6 67.42(63) . .
O3 Lu1 O6 76.43(49) . 2_555
O3 Gd1 O3 125.4(11) . 2_555
O3 Gd1 O4 89.90(37) . 1_565
O3 Gd1 O4 120.82(79) . 2_565
O3 Gd1 O5 71.57(60) . 1_565
O3 Gd1 O6 67.42(63) . .
O3 Gd1 O6 76.43(49) . 2_555
O3 W1 O1 88.61(57) . .
O3 W1 O1 145.5(15) . 4_656
O3 W1 O2 108.36(57) . .
O3 W1 O2 58.12(82) . 4_666
O3 W1 O4 147.1(18) . .
O3 W1 O5 86.07(49) . .
O3 W1 O6 81.51(59) . .
O4 Lu3 O1 77.28(46) . 3_554
O4 Lu3 O2 91.76(40) . 2_655
O4 Lu3 O3 108.99(54) . 2_555
O4 Lu3 O5 76.01(48) . 2_555
O4 Lu3 O5 120.09(70) . 3_554
O4 Lu3 O6 69.68(53) . .
O4 Gd3 O1 77.28(46) . 3_554
O4 Gd3 O2 91.76(40) . 2_655
O4 Gd3 O3 108.99(54) . 2_555
O4 Gd3 O5 76.01(48) . 2_555
O4 Gd3 O5 120.09(70) . 3_554
O4 Gd3 O6 69.68(53) . .
O4 W1 O1 112.55(61) . .
O4 W1 O1 66.82(55) . 4_656
O4 W1 O2 94.82(49) . .
O4 W1 O3 147.1(18) . .
O4 W1 O5 75.87(55) . .
O4 W1 O6 78.77(48) . .
O5 W1 O1 75.80(50) . .
O5 W1 O1 104.50(41) . 4_656
O5 W1 O2 120.62(67) . 4_666
O5 W1 O3 86.07(49) . .
O5 W1 O4 75.87(55) . .
O5 W1 O6 108.86(57) . .
O6 Lu1 O3 67.42(63) . .
O6 Lu1 O3 76.43(49) . 2_555
O6 Lu1 O4 77.39(47) . 1_565
O6 Lu1 O5 120.75(73) . 1_565
O6 Lu1 O5 114.75(62) . 2_565
O6 Lu1 O6 95.06(44) . 2_555
O6 Gd1 O3 67.42(63) . .
O6 Gd1 O3 76.43(49) . 2_555
O6 Gd1 O4 77.39(47) . 1_565
O6 Gd1 O5 120.75(73) . 1_565
O6 Gd1 O5 114.75(62) . 2_565
O6 Gd1 O6 95.06(44) . 2_555
O6 Lu2 O1 84.44(34) . 3_564
O6 Lu2 O1 117.98(61) . 4_666
O6 Lu2 O2 65.94(55) . .
O6 Lu2 O2 72.92(45) . 2_655
O6 Lu2 O4 70.91(52) . 1_565
O6 Lu2 O6 124.15(80) . 2_655
O6 Lu3 O1 138.8(11) . 3_554
O6 Lu3 O2 76.72(46) . 2_655
O6 Lu3 O3 62.18(67) . 2_555
O6 Lu3 O3 91.21(49) . 3_564
O6 Lu3 O4 69.68(53) . .
O6 Lu3 O5 88.87(43) . 2_555
O6 Gd3 O1 138.8(11) . 3_554
O6 Gd3 O2 76.72(46) . 2_655
O6 Gd3 O3 62.18(67) . 2_555
O6 Gd3 O3 91.21(49) . 3_564
O6 Gd3 O4 69.68(53) . .
O6 Gd3 O5 88.87(43) . 2_555
O6 W1 O1 123.49(70) . 4_656
O6 W1 O2 82.38(49) . .
O6 W1 O2 110.12(49) . 4_666
O6 W1 O3 81.51(59) . .
O6 W1 O4 78.77(48) . .
O6 W1 O5 108.86(57) . .

loop_
_geom_bond_atom_site_label_1
_geom_bond_atom_site_label_2
_geom_bond_distance
_geom_bond_site_symmetry_2
Lu1 O3 2.494(30) .
Lu1 O4 2.399(23) 1_565
Lu1 O5 2.302(24) 1_565
Lu1 O6 2.153(23) .
Gd1 O3 2.494(30) .
Gd1 O4 2.399(23) 1_565
Gd1 O5 2.302(24) 1_565
Gd1 O6 2.153(23) .
Lu2 O1 2.464(21) 3_564
Lu2 O2 2.216(21) .
Lu2 O4 2.410(23) 1_565
Lu2 O6 2.506(23) .
Lu3 O1 2.107(19) 3_554
Lu3 O2 2.332(17) 2_655
Lu3 O3 3.160(23) 2_555
Lu3 O3 2.108(29) 3_564
Lu3 O4 2.267(21) .
Lu3 O5 2.280(18) 2_555
Lu3 O5 2.295(23) 3_554
Lu3 O6 2.203(21) .
Gd3 O1 2.107(19) 3_554
Gd3 O2 2.332(17) 2_655
Gd3 O3 3.160(23) 2_555
Gd3 O3 2.108(29) 3_564
Gd3 O4 2.267(21) .
Gd3 O5 2.280(18) 2_555
Gd3 O5 2.295(23) 3_554
Gd3 O6 2.203(21) .
W1 O1 1.871(21) .
W1 O1 3.361(18) 4_656
W1 O2 1.839(17) .
W1 O2 3.333(21) 4_666
W1 O3 1.898(25) .
W1 O4 1.951(21) .
W1 O5 1.963(20) .
W1 O6 2.071(21) .
